data_2009848
loop_
_publ_author_name
'Smith, F.E.'
'Khoo, L.E.'
'Hynes, R.C.'
'Zhang, Y.Z.'
'Eng, G.'

_publ_section_title
;
 Tetrakis[<i>m</i>-(trifluoromethyl)phenyl]tin(IV)
;
_journal_issue 7
_journal_name_full 'Acta Crystallographica Section C'
_journal_page_first 1046
_journal_page_last 1049
_journal_paper_doi 10.1107/S0108270193011825
_journal_volume 50
_journal_year 1994
_chemical_formula_moiety 'C28 H16 F12 Sn1'
_chemical_formula_sum 'C28 H16 F12 Sn'
_chemical_formula_weight 699.10
_symmetry_cell_setting tetragonal
_symmetry_space_group_name_Hall '-I 4ad'
_symmetry_space_group_name_H-M 'I 41/a'
_atom_type_scat_source IntTabIV
_cell_angle_alpha 90.
_cell_angle_beta 90.
_cell_angle_gamma 90.
_cell_formula_units_Z 4
_cell_length_a 17.3167(13)
_cell_length_b 17.3167(13)
_cell_length_c 8.8439(5)
_cell_measurement_reflns_used 28
_cell_measurement_temperature 293
_cell_measurement_theta_max 50
_cell_measurement_theta_min 45
_cell_volume 2652.0(3)
_diffrn_measurement_device Enraf-Nonius
_diffrn_measurement_method \q/2\q
_diffrn_radiation_type Cu
_diffrn_radiation_wavelength 1.54056
_diffrn_reflns_av_R_equivalents 0.021
_diffrn_reflns_limit_h_max 16
_diffrn_reflns_limit_h_min 0
_diffrn_reflns_limit_k_max 16
_diffrn_reflns_limit_k_min 0
_diffrn_reflns_limit_l_max 8
_diffrn_reflns_limit_l_min 0
_diffrn_reflns_number 1628
_diffrn_reflns_theta_max 49.9
_diffrn_standards_decay_% 1.2
_diffrn_standards_interval_time 60
_diffrn_standards_number '3: (800),(0,-8,0),(004)'
_exptl_absorpt_coefficient_mu 8.80
_exptl_absorpt_correction_T_max 0.370
_exptl_absorpt_correction_T_min 0.163
_exptl_absorpt_correction_type '\y scans (Phillips, North & Mathews, 1968)'
_exptl_crystal_colour white
_exptl_crystal_density_diffrn 1.751
_exptl_crystal_description 'thin flake'
_exptl_crystal_size_max 0.30
_exptl_crystal_size_mid 0.25
_exptl_crystal_size_min 0.03
_refine_diff_density_max 0.260
_refine_diff_density_min -0.37
_refine_ls_extinction_coef 0.48(5)
_refine_ls_extinction_method 'Larson (1970)'
_refine_ls_goodness_of_fit_obs 3.27
_refine_ls_hydrogen_treatment noref
_refine_ls_number_parameters 148
_refine_ls_number_reflns 638
_refine_ls_R_factor_obs 0.031
_refine_ls_shift/esd_max 0.071
_refine_ls_structure_factor_coef F
_refine_ls_weighting_scheme 'counting statistics'
_refine_ls_wR_factor_obs 0.042
_reflns_number_observed 638
_reflns_number_total 676
_reflns_observed_criterion I>2.5\sI
_cod_data_source_file cd1031.cif
_cod_data_source_block cd1031_structure_1_of_1
_cod_original_cell_volume 2652.0(2)
_cod_original_formula_sum 'C28 H16 F12 Sn1'
_cod_database_code 2009848

loop_
_atom_site_label
_atom_site_fract_x
_atom_site_fract_y
_atom_site_fract_z
_atom_site_occupancy
Sn .5000 .7500 .1250 1.0
C(1) .5599(3) .6666(3) -.0104(6) 1.0
C(2) .5964(3) .6854(3) -.1458(6) 1.0
C(3) .6356(3) .6297(3) -.2278(6) 1.0
C(4) .6387(3) .5545(3) -.1756(7) 1.0
C(5) .6035(3) .5350(3) -.0408(7) 1.0
C(6) .5643(3) .5910(3) .0427(6) 1.0
C(7) .6727(4) .6498(4) -.3722(7) 1.0
F(1) .7314(2) .60520(19) -.4126(6) 0.435
F(2) .6989(3) .72462(13) -.3779(6) 0.435
F(3) .62258(17) .6477(3) -.4999(6) 0.435
F(4) .62243(19) .6795(3) -.4612(8) 0.391
F(5) .7334(3) .6973(3) -.3538(7) 0.391
F(6) .7031(4) .58451(12) -.4413(8) 0.391
F(7) .6495(6) .6008(4) -.4804(15) 0.174
F(8) .7537(3) .6429(6) -.3733(14) 0.174
F(9) .6581(6) .7208(3) -.4135(14) 0.174
H(2) .594 .745 -.186 1.0
H(4) .667 .510 -.241 1.0
H(5) .606 .477 .005 1.0
H(6) .539 .578 .152 1.0

loop_
_geom_angle_atom_site_label_1
_geom_angle_atom_site_label_2
_geom_angle_atom_site_label_3
_geom_angle
C(1) Sn C(1)' 108.19(17)
Sn C(1) C(2) 122.8(4)
C(2) C(1) C(6) 119.0(5)
C(2) C(3) C(4) 120.1(5)
C(4) C(3) C(7) 119.7(5)
C(4) C(5) C(6) 120.1(5)
C(3) C(7) F(1) 115.5(5)
C(3) C(7) F(3) 114.5(5)
C(3) C(7) F(5) 112.4(5)
C(3) C(7) F(7) 109.8(7)
C(3) C(7) F(9) 112.4(7)
F(1) C(7) F(3) 103.8(5)
F(4) C(7) F(5) 111.1(6)
F(5) C(7) F(6) 104.8(5)
F(7) C(7) F(9) 109.7(8)
C(1) Sn C(1)" 112.06(18)
Sn C(1) C(6) 118.1(4)
C(1) C(2) C(3) 120.6(5)
C(2) C(3) C(7) 120.2(5)
C(3) C(4) C(5) 120.1(5)
C(1) C(6) C(5) 120.0(5)
C(3) C(7) F(2) 113.6(5)
C(3) C(7) F(4) 109.3(5)
C(3) C(7) F(6) 110.7(5)
C(3) C(7) F(8) 114.9(7)
F(1) C(7) F(2) 106.7(5)
F(2) C(7) F(3) 101.4(5)
F(4) C(7) F(6) 108.3(6)
F(7) C(7) F(8) 103.9(8)
F(8) C(7) F(9) 105.7(8)

loop_
_geom_bond_atom_site_label_1
_geom_bond_atom_site_label_2
_geom_bond_distance
Sn C(1) 2.143(5)
C(1) C(6) 1.394(7)
C(3) C(4) 1.381(7)
C(4) C(5) 1.381(8)
C(7) F(1) 1.326(8)
C(7) F(3) 1.425(8)
C(7) F(5) 1.343(8)
C(7) F(7) 1.341(12)
C(7) F(9) 1.307(9)
C(1) C(2) 1.392(7)
C(2) C(3) 1.385(7)
C(3) C(7) 1.472(8)
C(5) C(6) 1.395(8)
C(7) F(2) 1.373(7)
C(7) F(4) 1.281(8)
C(7) F(6) 1.389(8)
C(7) F(8) 1.408(8)
